data_1507244
loop_
_publ_author_name
'Stibrany, Robert T.'
'Schulz, Donald N.'
'Kacker, Smita'
'Patil, Abhimanyu O.'
'Baugh, Lisa S.'
'Rucker, Steven P.'
'Zushma, Stephen'
'Berluche, Enock'
'Sissano, Joseph A.'

_publ_section_title
;
 Polymerization and Copolymerization of Olefins and Acrylates by
 Bis(benzimidazole) Copper Catalysts
;
_journal_issue 23
_journal_name_full Macromolecules
_journal_page_first 8584
_journal_paper_doi 10.1021/ma034548c
_journal_volume 36
_journal_year 2003
_chemical_formula_moiety 'C30 H26 Cl2 Cu N4 , C6 H4 Cl2'
_chemical_formula_sum 'C36 H30 Cl4 Cu N4'
_chemical_formula_weight 724.01
_chemical_name_systematic
; 
[(rac 2,2'-bis[2-(1-ethyl
benzimidazol-2-yl)]biphenyl)copper(II) dichloride] 1,2-dichlorobenzene 
;
_space_group_IT_number 14
_symmetry_cell_setting monoclinic
_symmetry_space_group_name_Hall '-P 2yab'
_symmetry_space_group_name_H-M 'P 1 21/a 1'
_atom_sites_solution_hydrogens geom
_atom_sites_solution_primary direct
_atom_sites_solution_secondary difmap
_audit_creation_method SHELXL-97
_cell_angle_alpha 90.00(3)
_cell_angle_beta 109.01(3)
_cell_angle_gamma 90.00(3)
_cell_formula_units_Z 4
_cell_length_a 16.250(4)
_cell_length_b 15.629(8)
_cell_length_c 14.067(5)
_cell_measurement_reflns_used 25
_cell_measurement_temperature 294(2)
_cell_measurement_theta_max 14.9
_cell_measurement_theta_min 12.2
_cell_volume 3378(2)
_computing_cell_refinement CAD4
_computing_data_collection CAD4
_computing_data_reduction 'local program'
_computing_molecular_graphics 'ORTEPIII(Burnett & Johnson, 1996);ORTEP32(Farrugia, 1997)'
_computing_structure_refinement 'SHELXL-97 (Sheldrick, 1997)'
_computing_structure_solution 'SHELXS-97 (Sheldrick, 1990)'
_diffrn_ambient_temperature 294(2)
_diffrn_measured_fraction_theta_full 0.997
_diffrn_measured_fraction_theta_max 0.997
_diffrn_measurement_device_type 'Nonius CAD4 diffractometer'
_diffrn_measurement_method omega-scans
_diffrn_radiation_monochromator graphite
_diffrn_radiation_source 'fine-focus sealed tube'
_diffrn_radiation_type MoK\a
_diffrn_radiation_wavelength 0.71073
_diffrn_reflns_av_R_equivalents 0.0456
_diffrn_reflns_av_sigmaI/netI 0.1060
_diffrn_reflns_limit_h_max 17
_diffrn_reflns_limit_h_min 0
_diffrn_reflns_limit_k_max 17
_diffrn_reflns_limit_k_min 0
_diffrn_reflns_limit_l_max 14
_diffrn_reflns_limit_l_min -15
_diffrn_reflns_number 5075
_diffrn_reflns_theta_full 22.99
_diffrn_reflns_theta_max 22.99
_diffrn_reflns_theta_min 2.01
_diffrn_standards_decay_% 1
_diffrn_standards_interval_time 3600
_diffrn_standards_number 3
_exptl_absorpt_coefficient_mu 0.995
_exptl_absorpt_correction_T_max 0.8213
_exptl_absorpt_correction_T_min 0.7378
_exptl_absorpt_correction_type numerical
_exptl_absorpt_process_details SHELX-76
_exptl_crystal_colour yellow
_exptl_crystal_density_diffrn 1.424
_exptl_crystal_density_method 'not measured'
_exptl_crystal_description rod
_exptl_crystal_F_000 1484
_exptl_crystal_size_max 0.46
_exptl_crystal_size_mid 0.30
_exptl_crystal_size_min 0.20
_refine_diff_density_max 0.396
_refine_diff_density_min -0.503
_refine_diff_density_rms 0.071
_refine_ls_extinction_method none
_refine_ls_goodness_of_fit_ref 1.013
_refine_ls_hydrogen_treatment mixed
_refine_ls_matrix_type full
_refine_ls_number_parameters 394
_refine_ls_number_reflns 4680
_refine_ls_number_restraints 679
_refine_ls_restrained_S_all 1.010
_refine_ls_R_factor_all 0.1588
_refine_ls_R_factor_gt 0.0571
_refine_ls_shift/su_max 0.001
_refine_ls_shift/su_mean 0.000
_refine_ls_structure_factor_coef Fsqd
_refine_ls_weighting_details 'calc w=1/[\s^2^(Fo^2^)+(0.0530P)^2^+0.0000P] where P=(Fo^2^+2Fc^2^)/3'
_refine_ls_weighting_scheme calc
_refine_ls_wR_factor_gt 0.1146
_refine_ls_wR_factor_ref 0.1279
_reflns_number_gt 2451
_reflns_number_total 4680
_reflns_threshold_expression >2sigma(I)
_cod_data_source_file ma034548csi20030904_010626.cif
_cod_data_source_block 7a-12DCB
_cod_original_sg_symbol_H-M P2(1)/a
_cod_database_code 1507244

loop_
_symmetry_equiv_pos_as_xyz
'x, y, z'
'x+1/2, -y+1/2, z'
'-x, -y, -z'
'-x-1/2, y-1/2, -z'

loop_
_atom_site_label
_atom_site_type_symbol
_atom_site_fract_x
_atom_site_fract_y
_atom_site_fract_z
_atom_site_U_iso_or_equiv
_atom_site_adp_type
_atom_site_occupancy
_atom_site_symmetry_multiplicity
_atom_site_calc_flag
_atom_site_refinement_flags
Cu1 Cu 0.02559(5) 0.33614(4) 0.29081(5) 0.0405(2) Uani 1 1 d U
Cl1 Cl 0.11267(10) 0.38596(12) 0.21028(13) 0.0755(6) Uani 1 1 d U
Cl2 Cl -0.05946(10) 0.38478(11) 0.37526(13) 0.0686(5) Uani 1 1 d U
N1 N -0.0698(3) 0.2959(3) 0.1715(3) 0.0407(12) Uani 1 1 d U
N2 N -0.1803(3) 0.2141(3) 0.0842(4) 0.0525(13) Uani 1 1 d U
N3 N 0.1219(3) 0.2935(3) 0.4076(3) 0.0372(11) Uani 1 1 d U
N4 N 0.2299(3) 0.2065(3) 0.4904(3) 0.0433(12) Uani 1 1 d U
C1 C -0.1142(4) 0.2253(4) 0.1720(4) 0.0400(13) Uani 1 1 d U
C2 C -0.1090(4) 0.3344(4) 0.0790(4) 0.0486(14) Uani 1 1 d U
C3 C -0.1785(4) 0.2836(5) 0.0232(5) 0.0593(17) Uani 1 1 d U
C4 C -0.2333(5) 0.3054(6) -0.0731(5) 0.085(2) Uani 1 1 d U
H4 H -0.2798 0.2716 -0.1102 0.102 Uiso 1 1 calc R
C5 C -0.2114(5) 0.3824(6) -0.1079(6) 0.091(2) Uani 1 1 d U
H5 H -0.2459 0.4008 -0.1713 0.110 Uiso 1 1 calc R
C6 C -0.1430(5) 0.4336(5) -0.0560(6) 0.086(2) Uani 1 1 d U
H6 H -0.1317 0.4838 -0.0850 0.103 Uiso 1 1 calc R
C7 C -0.0909(4) 0.4104(4) 0.0390(5) 0.0653(18) Uani 1 1 d U
H7 H -0.0447 0.4449 0.0754 0.078 Uiso 1 1 calc R
C8 C -0.2390(4) 0.1401(4) 0.0537(5) 0.071(2) Uani 1 1 d U
H8A H -0.2984 0.1604 0.0252 0.085 Uiso 1 1 calc R
H8B H -0.2354 0.1062 0.1126 0.085 Uiso 1 1 calc R
C9 C -0.2178(5) 0.0851(5) -0.0211(6) 0.111(3) Uani 1 1 d U
H9A H -0.2577 0.0379 -0.0385 0.167 Uiso 1 1 calc R
H9B H -0.1595 0.0639 0.0072 0.167 Uiso 1 1 calc R
H9C H -0.2225 0.1180 -0.0802 0.167 Uiso 1 1 calc R
C10 C -0.0978(4) 0.1724(3) 0.2629(4) 0.0400(13) Uani 1 1 d U
C11 C -0.1649(4) 0.1623(4) 0.3034(4) 0.0500(14) Uani 1 1 d U
H11 H -0.2209 0.1801 0.2666 0.060 Uiso 1 1 calc R
C12 C -0.1499(4) 0.1266(4) 0.3962(5) 0.0595(17) Uani 1 1 d U
H12 H -0.1952 0.1203 0.4225 0.071 Uiso 1 1 calc R
C13 C -0.0666(4) 0.0999(4) 0.4508(5) 0.0628(17) Uani 1 1 d U
H13 H -0.0554 0.0779 0.5152 0.075 Uiso 1 1 calc R
C14 C -0.0002(4) 0.1056(4) 0.4101(4) 0.0505(15) Uani 1 1 d U
H14 H 0.0549 0.0857 0.4466 0.061 Uiso 1 1 calc R
C15 C -0.0146(4) 0.1408(3) 0.3151(4) 0.0404(13) Uani 1 1 d U
C16 C 0.1622(3) 0.2195(4) 0.4053(4) 0.0385(13) Uani 1 1 d U
C17 C 0.1660(3) 0.3314(4) 0.5005(4) 0.0396(13) Uani 1 1 d U
C18 C 0.2333(4) 0.2763(4) 0.5518(4) 0.0441(14) Uani 1 1 d U
C19 C 0.2905(4) 0.2978(4) 0.6451(4) 0.0614(17) Uani 1 1 d U
H19 H 0.3357 0.2615 0.6795 0.074 Uiso 1 1 calc R
C20 C 0.2779(4) 0.3756(5) 0.6854(5) 0.0705(19) Uani 1 1 d U
H20 H 0.3154 0.3922 0.7480 0.085 Uiso 1 1 calc R
C21 C 0.2102(4) 0.4289(4) 0.6334(5) 0.0605(17) Uani 1 1 d U
H21 H 0.2032 0.4806 0.6624 0.073 Uiso 1 1 calc R
C22 C 0.1535(4) 0.4082(4) 0.5413(4) 0.0493(15) Uani 1 1 d U
H22 H 0.1082 0.4446 0.5075 0.059 Uiso 1 1 calc R
C23 C 0.2853(4) 0.1303(4) 0.5195(4) 0.0595(17) Uani 1 1 d U
H23A H 0.3458 0.1479 0.5458 0.071 Uiso 1 1 calc R
H23B H 0.2784 0.0953 0.4605 0.071 Uiso 1 1 calc R
C24 C 0.2635(5) 0.0778(4) 0.5973(5) 0.087(2) Uani 1 1 d U
H24A H 0.3015 0.0292 0.6147 0.130 Uiso 1 1 calc R
H24B H 0.2042 0.0587 0.5709 0.130 Uiso 1 1 calc R
H24C H 0.2707 0.1120 0.6562 0.130 Uiso 1 1 calc R
C25 C 0.1403(3) 0.1645(4) 0.3152(4) 0.0375(12) Uani 1 1 d U
C26 C 0.2049(4) 0.1477(3) 0.2725(4) 0.0474(15) Uani 1 1 d U
H26 H 0.2615 0.1665 0.3047 0.057 Uiso 1 1 calc R
C27 C 0.1860(4) 0.1035(4) 0.1835(5) 0.0547(16) Uani 1 1 d U
H27 H 0.2293 0.0932 0.1550 0.066 Uiso 1 1 calc R
C28 C 0.1021(4) 0.0745(4) 0.1365(5) 0.0625(18) Uani 1 1 d U
H28 H 0.0889 0.0443 0.0765 0.075 Uiso 1 1 calc R
C29 C 0.0389(4) 0.0903(4) 0.1785(5) 0.0550(16) Uani 1 1 d U
H29 H -0.0174 0.0709 0.1458 0.066 Uiso 1 1 calc R
C30 C 0.0555(4) 0.1342(3) 0.2678(4) 0.0399(13) Uani 1 1 d U
Cl3 Cl 0.5526(2) 0.39302(18) -0.2721(2) 0.1725(14) Uani 1 1 d U
Cl4 Cl 0.5169(2) 0.3288(3) -0.0806(2) 0.242(2) Uani 1 1 d U
C31 C 0.5341(3) 0.2885(3) -0.2572(5) 0.091(2) Uani 1 1 d GU
C32 C 0.5199(4) 0.2603(4) -0.1702(4) 0.099(2) Uani 1 1 d GU
C33 C 0.5061(3) 0.1739(5) -0.1577(4) 0.131(3) Uani 1 1 d GU
H33 H 0.4965 0.1550 -0.0995 0.157 Uiso 1 1 calc R
C34 C 0.5065(3) 0.1157(3) -0.2323(5) 0.131(3) Uani 1 1 d GU
H34 H 0.4972 0.0578 -0.2239 0.157 Uiso 1 1 calc R
C35 C 0.5207(3) 0.1439(4) -0.3193(4) 0.109(3) Uani 1 1 d GU
H35 H 0.5210 0.1050 -0.3692 0.131 Uiso 1 1 calc R
C36 C 0.5346(3) 0.2303(4) -0.3318(3) 0.094(2) Uani 1 1 d GU
H36 H 0.5441 0.2492 -0.3900 0.113 Uiso 1 1 calc R

loop_
_atom_site_aniso_label
_atom_site_aniso_U_11
_atom_site_aniso_U_22
_atom_site_aniso_U_33
_atom_site_aniso_U_23
_atom_site_aniso_U_13
_atom_site_aniso_U_12
Cu1 0.0307(4) 0.0391(4) 0.0512(4) 0.0044(5) 0.0128(3) 0.0022(4)
Cl1 0.0440(10) 0.0953(14) 0.0924(14) 0.0435(11) 0.0295(10) 0.0062(10)
Cl2 0.0410(10) 0.0866(13) 0.0805(13) -0.0248(10) 0.0229(9) 0.0055(9)
N1 0.035(3) 0.044(3) 0.041(3) 0.009(2) 0.008(2) 0.005(2)
N2 0.036(3) 0.066(3) 0.047(3) -0.010(2) 0.003(2) -0.004(2)
N3 0.028(2) 0.041(3) 0.043(3) 0.004(2) 0.012(2) 0.003(2)
N4 0.036(3) 0.044(3) 0.047(3) 0.005(2) 0.010(2) 0.009(2)
C1 0.029(3) 0.046(3) 0.045(3) -0.001(3) 0.011(3) 0.005(3)
C2 0.042(3) 0.056(3) 0.050(3) 0.011(3) 0.018(3) 0.015(3)
C3 0.050(4) 0.082(4) 0.044(4) 0.013(3) 0.012(3) 0.016(3)
C4 0.066(5) 0.126(6) 0.052(4) 0.014(4) 0.004(3) 0.009(4)
C5 0.082(5) 0.131(6) 0.057(5) 0.034(4) 0.016(4) 0.032(5)
C6 0.078(5) 0.106(5) 0.077(5) 0.034(4) 0.029(4) 0.028(4)
C7 0.064(4) 0.069(4) 0.063(4) 0.024(3) 0.021(3) 0.021(3)
C8 0.056(4) 0.087(5) 0.070(4) -0.028(4) 0.020(4) -0.023(4)
C9 0.112(7) 0.120(7) 0.112(7) -0.059(5) 0.051(5) -0.039(5)
C10 0.036(3) 0.038(3) 0.047(3) 0.001(3) 0.015(3) -0.005(3)
C11 0.039(3) 0.043(3) 0.068(4) -0.003(3) 0.018(3) -0.006(3)
C12 0.061(4) 0.050(4) 0.080(4) 0.003(3) 0.039(4) -0.002(3)
C13 0.068(4) 0.056(4) 0.073(4) 0.017(3) 0.033(3) -0.007(4)
C14 0.045(3) 0.043(4) 0.061(4) 0.010(3) 0.013(3) 0.001(3)
C15 0.037(3) 0.032(3) 0.054(3) -0.003(3) 0.016(3) -0.003(3)
C16 0.027(3) 0.039(3) 0.048(3) 0.002(2) 0.010(3) 0.002(2)
C17 0.031(3) 0.043(3) 0.046(3) 0.001(3) 0.014(2) 0.000(3)
C18 0.035(3) 0.047(3) 0.047(3) 0.001(3) 0.009(3) 0.001(3)
C19 0.052(4) 0.075(4) 0.047(4) 0.000(3) 0.002(3) 0.006(3)
C20 0.069(4) 0.082(4) 0.052(4) -0.008(3) 0.008(3) -0.005(4)
C21 0.069(4) 0.050(4) 0.060(4) -0.012(3) 0.017(3) -0.008(3)
C22 0.046(4) 0.043(3) 0.058(4) -0.004(3) 0.016(3) 0.000(3)
C23 0.050(4) 0.067(4) 0.057(4) 0.006(3) 0.010(3) 0.024(3)
C24 0.092(5) 0.070(5) 0.099(6) 0.036(4) 0.033(5) 0.030(4)
C25 0.037(3) 0.033(3) 0.042(3) 0.007(3) 0.012(2) 0.008(3)
C26 0.040(3) 0.045(4) 0.059(4) 0.007(3) 0.019(3) 0.008(3)
C27 0.055(4) 0.060(4) 0.059(4) 0.003(3) 0.032(3) 0.014(3)
C28 0.069(4) 0.068(4) 0.050(4) -0.009(3) 0.018(3) 0.012(4)
C29 0.050(4) 0.050(4) 0.058(4) -0.008(3) 0.008(3) 0.008(3)
C30 0.038(3) 0.032(3) 0.050(3) -0.001(3) 0.015(3) 0.002(3)
Cl3 0.156(3) 0.112(2) 0.185(3) 0.0182(19) -0.033(2) -0.014(2)
Cl4 0.204(4) 0.363(5) 0.158(3) -0.160(3) 0.058(3) -0.036(4)
C31 0.060(4) 0.103(4) 0.094(5) -0.006(4) 0.001(4) 0.001(4)
C32 0.065(5) 0.148(5) 0.072(4) -0.025(4) 0.007(4) -0.004(5)
C33 0.106(6) 0.178(6) 0.101(5) 0.017(5) 0.024(5) -0.027(6)
C34 0.108(6) 0.128(6) 0.144(7) 0.008(5) 0.027(6) -0.015(5)
C35 0.087(5) 0.111(5) 0.131(6) -0.027(5) 0.039(5) 0.012(5)
C36 0.067(5) 0.120(5) 0.101(5) -0.007(4) 0.034(4) 0.012(5)

loop_
_atom_type_symbol
_atom_type_description
_atom_type_scat_dispersion_real
_atom_type_scat_dispersion_imag
_atom_type_scat_source
C C 0.0033 0.0016 'International Tables Vol C Tables 4.2.6.8 and 6.1.1.4'
H H 0.0000 0.0000 'International Tables Vol C Tables 4.2.6.8 and 6.1.1.4'
N N 0.0061 0.0033 'International Tables Vol C Tables 4.2.6.8 and 6.1.1.4'
Cl Cl 0.1484 0.1585 'International Tables Vol C Tables 4.2.6.8 and 6.1.1.4'
Cu Cu 0.3201 1.2651 'International Tables Vol C Tables 4.2.6.8 and 6.1.1.4'

loop_
_geom_angle_atom_site_label_1
_geom_angle_atom_site_label_2
_geom_angle_atom_site_label_3
_geom_angle
N1 Cu1 N3 141.78(17)
N1 Cu1 Cl1 97.58(15)
N3 Cu1 Cl1 94.53(13)
N1 Cu1 Cl2 96.32(14)
N3 Cu1 Cl2 97.58(14)
Cl1 Cu1 Cl2 139.52(7)
C1 N1 C2 106.4(5)
C1 N1 Cu1 122.7(4)
C2 N1 Cu1 130.6(4)
C1 N2 C3 106.8(5)
C1 N2 C8 127.7(6)
C3 N2 C8 125.2(5)
C16 N3 C17 106.4(5)
C16 N3 Cu1 122.2(4)
C17 N3 Cu1 131.1(4)
C16 N4 C18 106.8(5)
C16 N4 C23 128.1(5)
C18 N4 C23 124.8(5)
N1 C1 N2 112.0(5)
N1 C1 C10 122.0(5)
N2 C1 C10 125.6(5)
C7 C2 N1 131.3(6)
C7 C2 C3 120.0(6)
N1 C2 C3 108.7(6)
N2 C3 C2 106.0(5)
N2 C3 C4 130.7(7)
C2 C3 C4 123.3(7)
C5 C4 C3 113.4(8)
C6 C5 C4 125.0(8)
C5 C6 C7 119.9(8)
C6 C7 C2 118.3(7)
N2 C8 C9 112.6(6)
C11 C10 C15 119.7(5)
C11 C10 C1 118.3(5)
C15 C10 C1 121.5(5)
C12 C11 C10 121.1(6)
C11 C12 C13 119.4(6)
C14 C13 C12 120.4(6)
C13 C14 C15 121.0(6)
C14 C15 C10 118.2(5)
C14 C15 C30 119.0(5)
C10 C15 C30 122.4(5)
N3 C16 N4 111.9(5)
N3 C16 C25 122.8(5)
N4 C16 C25 124.9(5)
C22 C17 C18 121.4(6)
C22 C17 N3 131.3(5)
C18 C17 N3 107.4(5)
C19 C18 N4 131.6(6)
C19 C18 C17 120.9(6)
N4 C18 C17 107.4(5)
C18 C19 C20 117.4(6)
C19 C20 C21 120.7(6)
C22 C21 C20 122.4(6)
C21 C22 C17 117.3(6)
N4 C23 C24 112.2(5)
C26 C25 C30 119.5(5)
C26 C25 C16 118.4(5)
C30 C25 C16 121.9(5)
C27 C26 C25 120.7(6)
C26 C27 C28 119.6(6)
C29 C28 C27 119.9(6)
C28 C29 C30 122.2(6)
C29 C30 C25 118.2(6)
C29 C30 C15 119.1(5)
C25 C30 C15 122.5(5)
C32 C31 C36 120.0
C32 C31 Cl3 120.3(5)
C36 C31 Cl3 119.7(5)
C33 C32 C31 120.0
C33 C32 Cl4 118.9(5)
C31 C32 Cl4 121.1(5)
C32 C33 C34 120.0
C35 C34 C33 120.0
C34 C35 C36 120.0
C35 C36 C31 120.0

loop_
_geom_bond_atom_site_label_1
_geom_bond_atom_site_label_2
_geom_bond_distance
Cu1 N1 1.979(5)
Cu1 N3 1.979(4)
Cu1 Cl1 2.2218(19)
Cu1 Cl2 2.2292(19)
N1 C1 1.320(7)
N1 C2 1.387(7)
N2 C1 1.359(7)
N2 C3 1.391(7)
N2 C8 1.471(7)
N3 C16 1.335(6)
N3 C17 1.400(6)
N4 C16 1.352(6)
N4 C18 1.382(7)
N4 C23 1.469(6)
C1 C10 1.473(7)
C2 C7 1.386(8)
C2 C3 1.394(8)
C3 C4 1.400(8)
C4 C5 1.389(10)
C5 C6 1.371(10)
C6 C7 1.377(8)
C8 C9 1.482(8)
C10 C11 1.393(7)
C10 C15 1.401(7)
C11 C12 1.367(7)
C12 C13 1.385(8)
C13 C14 1.379(7)
C14 C15 1.392(7)
C15 C30 1.499(7)
C16 C25 1.476(7)
C17 C22 1.373(7)
C17 C18 1.394(7)
C18 C19 1.381(8)
C19 C20 1.384(8)
C20 C21 1.384(8)
C21 C22 1.361(7)
C23 C24 1.500(8)
C25 C26 1.394(7)
C25 C30 1.403(7)
C26 C27 1.374(7)
C27 C28 1.383(8)
C28 C29 1.365(8)
C29 C30 1.378(7)
Cl3 C31 1.686(5)
Cl4 C32 1.666(5)
C31 C32 1.3900
C31 C36 1.3900
C32 C33 1.3900
C33 C34 1.3900
C34 C35 1.3900
C35 C36 1.3900

loop_
_geom_torsion_atom_site_label_1
_geom_torsion_atom_site_label_2
_geom_torsion_atom_site_label_3
_geom_torsion_atom_site_label_4
_geom_torsion
N3 Cu1 N1 C1 35.4(6)
Cl1 Cu1 N1 C1 142.8(4)
Cl2 Cu1 N1 C1 -75.4(4)
N3 Cu1 N1 C2 -151.1(4)
Cl1 Cu1 N1 C2 -43.8(5)
Cl2 Cu1 N1 C2 98.1(5)
N1 Cu1 N3 C16 28.5(6)
Cl1 Cu1 N3 C16 -79.8(4)
Cl2 Cu1 N3 C16 138.9(4)
N1 Cu1 N3 C17 -157.3(4)
Cl1 Cu1 N3 C17 94.4(5)
Cl2 Cu1 N3 C17 -46.9(5)
C2 N1 C1 N2 0.7(6)
Cu1 N1 C1 N2 175.5(3)
C2 N1 C1 C10 -172.7(5)
Cu1 N1 C1 C10 2.1(7)
C3 N2 C1 N1 -0.7(6)
C8 N2 C1 N1 174.6(5)
C3 N2 C1 C10 172.5(5)
C8 N2 C1 C10 -12.2(9)
C1 N1 C2 C7 178.2(6)
Cu1 N1 C2 C7 4.0(9)
C1 N1 C2 C3 -0.5(7)
Cu1 N1 C2 C3 -174.7(4)
C1 N2 C3 C2 0.3(6)
C8 N2 C3 C2 -175.1(5)
C1 N2 C3 C4 -177.8(7)
C8 N2 C3 C4 6.8(11)
C7 C2 C3 N2 -178.8(5)
N1 C2 C3 N2 0.1(7)
C7 C2 C3 C4 -0.5(10)
N1 C2 C3 C4 178.4(6)
N2 C3 C4 C5 178.0(7)
C2 C3 C4 C5 0.2(11)
C3 C4 C5 C6 0.7(12)
C4 C5 C6 C7 -1.3(13)
C5 C6 C7 C2 0.9(10)
N1 C2 C7 C6 -178.7(6)
C3 C2 C7 C6 -0.1(9)
C1 N2 C8 C9 -104.8(7)
C3 N2 C8 C9 69.7(8)
N1 C1 C10 C11 117.7(6)
N2 C1 C10 C11 -54.8(8)
N1 C1 C10 C15 -54.9(8)
N2 C1 C10 C15 132.6(6)
C15 C10 C11 C12 4.0(9)
C1 C10 C11 C12 -168.7(5)
C10 C11 C12 C13 -0.2(9)
C11 C12 C13 C14 -2.9(9)
C12 C13 C14 C15 2.1(9)
C13 C14 C15 C10 1.7(8)
C13 C14 C15 C30 -171.2(5)
C11 C10 C15 C14 -4.7(8)
C1 C10 C15 C14 167.8(5)
C11 C10 C15 C30 167.9(5)
C1 C10 C15 C30 -19.5(8)
C17 N3 C16 N4 -0.2(6)
Cu1 N3 C16 N4 175.2(3)
C17 N3 C16 C25 -173.7(5)
Cu1 N3 C16 C25 1.8(7)
C18 N4 C16 N3 0.4(6)
C23 N4 C16 N3 174.6(5)
C18 N4 C16 C25 173.7(5)
C23 N4 C16 C25 -12.1(9)
C16 N3 C17 C22 178.5(6)
Cu1 N3 C17 C22 3.6(9)
C16 N3 C17 C18 -0.1(6)
Cu1 N3 C17 C18 -175.0(4)
C16 N4 C18 C19 -177.6(6)
C23 N4 C18 C19 8.0(10)
C16 N4 C18 C17 -0.5(6)
C23 N4 C18 C17 -174.9(5)
C22 C17 C18 C19 -0.9(9)
N3 C17 C18 C19 177.8(5)
C22 C17 C18 N4 -178.4(5)
N3 C17 C18 N4 0.4(6)
N4 C18 C19 C20 177.1(6)
C17 C18 C19 C20 0.3(9)
C18 C19 C20 C21 0.2(10)
C19 C20 C21 C22 -0.3(10)
C20 C21 C22 C17 -0.2(9)
C18 C17 C22 C21 0.8(9)
N3 C17 C22 C21 -177.6(6)
C16 N4 C23 C24 -104.0(7)
C18 N4 C23 C24 69.2(7)
N3 C16 C25 C26 119.2(6)
N4 C16 C25 C26 -53.4(8)
N3 C16 C25 C30 -56.3(8)
N4 C16 C25 C30 131.1(6)
C30 C25 C26 C27 1.6(8)
C16 C25 C26 C27 -174.0(5)
C25 C26 C27 C28 -0.9(9)
C26 C27 C28 C29 0.4(9)
C27 C28 C29 C30 -0.6(10)
C28 C29 C30 C25 1.3(9)
C28 C29 C30 C15 -173.4(5)
C26 C25 C30 C29 -1.8(8)
C16 C25 C30 C29 173.7(5)
C26 C25 C30 C15 172.7(5)
C16 C25 C30 C15 -11.9(8)
C14 C15 C30 C29 118.5(6)
C10 C15 C30 C29 -54.1(8)
C14 C15 C30 C25 -55.9(8)
C10 C15 C30 C25 131.5(5)
C36 C31 C32 C33 0.0
Cl3 C31 C32 C33 -179.0(4)
C36 C31 C32 Cl4 -178.7(4)
Cl3 C31 C32 Cl4 2.4(4)
C31 C32 C33 C34 0.0
Cl4 C32 C33 C34 178.7(4)
C32 C33 C34 C35 0.0
C33 C34 C35 C36 0.0
C34 C35 C36 C31 0.0
C32 C31 C36 C35 0.0
Cl3 C31 C36 C35 179.0(4)
